data_2005095
loop_
_publ_author_name
'Karolak-Wojciechowska, J.'
'Kwiatkowski, W.'
'Obniska, J.'
'Zejc, A.'

_publ_section_title
;
 3-(<i>m</i>-Bromophenyl)-1-(3-methyl-2-pyridyl)pyrrolidin-2,5-dione
;
_journal_issue 7
_journal_name_full 'Acta Crystallographica Section C'
_journal_page_first 1808
_journal_page_last 1810
_journal_paper_doi 10.1107/S0108270196002028
_journal_volume 52
_journal_year 1996
_chemical_formula_sum 'C16 H13 Br N2 O2'
_chemical_formula_weight 345.19
_chemical_name_systematic
;
 1-(3'-Methyl-2'-pyridyl)-3-(-m-bromophenyl)pyrrolidin-2,5-dione
;
_space_group_IT_number 2
_symmetry_cell_setting triclinic
_symmetry_space_group_name_Hall '-P 1'
_symmetry_space_group_name_H-M 'P -1'
_audit_creation_method SHELXL
_cell_angle_alpha 68.960(15)
_cell_angle_beta 68.300(15)
_cell_angle_gamma 89.180(15)
_cell_formula_units_Z 2
_cell_length_a 8.6110(10)
_cell_length_b 9.8480(10)
_cell_length_c 9.9480(10)
_cell_measurement_reflns_used 25
_cell_measurement_temperature 293(2)
_cell_measurement_theta_max 55
_cell_measurement_theta_min 10
_cell_volume 724.71(18)
_computing_cell_refinement 'KUMA Diffraction software'
_computing_data_collection 'KUMA Diffraction software'
_computing_data_reduction ' DATRED (P\`epe, 1979) KUMA Diffraction software'
_computing_molecular_graphics SHELXL93
_computing_publication_material SHELXL93
_computing_structure_refinement 'SHELXL93 (Sheldrick, 1993)'
_computing_structure_solution 'SHELXS86 (Sheldrick, 1990)'
_diffrn_ambient_temperature 293(2)
_diffrn_measurement_device 'KUMA KM-4 '
_diffrn_measurement_method \w--2\q
_diffrn_radiation_monochromator graphite
_diffrn_radiation_source 'fine-focus sealed tube'
_diffrn_radiation_type CuK\a
_diffrn_radiation_wavelength 1.54178
_diffrn_reflns_av_R_equivalents 0.0327
_diffrn_reflns_av_sigmaI/netI 0.0255
_diffrn_reflns_limit_h_max 10
_diffrn_reflns_limit_h_min -10
_diffrn_reflns_limit_k_max 12
_diffrn_reflns_limit_k_min -11
_diffrn_reflns_limit_l_max 11
_diffrn_reflns_limit_l_min 0
_diffrn_reflns_number 3123
_diffrn_reflns_theta_max 80.99
_diffrn_reflns_theta_min 5.17
_diffrn_standards_decay_% 2
_diffrn_standards_interval_count 100
_diffrn_standards_number 2
_exptl_absorpt_coefficient_mu 3.919
_exptl_absorpt_correction_T_max 0.87
_exptl_absorpt_correction_T_min 0.33
_exptl_absorpt_correction_type 'empirical via \y scans (North, Phillips & Matthews, 1968)'
_exptl_crystal_colour colourless
_exptl_crystal_density_diffrn 1.582
_exptl_crystal_density_method 'not measured'
_exptl_crystal_description needle
_exptl_crystal_F_000 348
_exptl_crystal_size_max 0.4
_exptl_crystal_size_mid 0.4
_exptl_crystal_size_min 0.3
_refine_diff_density_max 0.92
_refine_diff_density_min -0.97
_refine_ls_extinction_coef 0.0036(4)
_refine_ls_extinction_method SHELXL
_refine_ls_goodness_of_fit_all 1.147
_refine_ls_goodness_of_fit_obs 1.135
_refine_ls_hydrogen_treatment 'H atoms: riding model'
_refine_ls_matrix_type full
_refine_ls_number_parameters 191
_refine_ls_number_reflns 2956
_refine_ls_number_restraints 0
_refine_ls_restrained_S_all 1.147
_refine_ls_restrained_S_obs 1.135
_refine_ls_R_factor_all 0.0757
_refine_ls_R_factor_obs 0.0567
_refine_ls_shift/esd_max -0.21
_refine_ls_shift/esd_mean 0.062
_refine_ls_structure_factor_coef Fsqd
_refine_ls_weighting_scheme
; calc w = 1/[\s^2^(Fo^2^)+(0.059P)^2^+1.4438P] where
P=(Fo^2^+2Fc^2^)/3
;
_refine_ls_wR_factor_all 0.1594
_refine_ls_wR_factor_obs 0.1399
_reflns_number_observed 2362
_reflns_number_total 2956
_reflns_observed_criterion >2sigma(I)
_cod_data_source_file bm1056.cif
_cod_data_source_block i22
_cod_original_cell_volume 724.71(13)
_cod_original_sg_symbol_H-M P-1
_cod_database_code 2005095

loop_
_symmetry_equiv_pos_as_xyz
'x, y, z'
'-x, -y, -z'

loop_
_atom_site_aniso_label
_atom_site_aniso_U_11
_atom_site_aniso_U_22
_atom_site_aniso_U_33
_atom_site_aniso_U_12
_atom_site_aniso_U_13
_atom_site_aniso_U_23
Br1 0.0823(2) 0.0809(2) 0.04715(15) -0.0041(2) -0.03222(14) -0.01789(14)
N1 0.0486(11) 0.0452(11) 0.0439(9) 0.0102(9) -0.0233(8) -0.0205(8)
O1 0.0659(14) 0.0843(15) 0.0472(10) 0.0173(12) -0.0172(10) -0.0265(10)
O2 0.0504(11) 0.0743(13) 0.0471(10) 0.0082(10) -0.0203(8) -0.0206(9)
C1 0.0617(14) 0.0442(12) 0.0493(11) 0.0097(12) -0.0329(10) -0.0224(10)
C2 0.064(2) 0.068(2) 0.0636(13) 0.0262(14) -0.0367(11) -0.0427(11)
C3 0.058(2) 0.0574(14) 0.0496(12) 0.0141(13) -0.0277(11) -0.0303(10)
C4 0.0480(13) 0.0471(13) 0.0485(11) 0.0057(11) -0.0271(10) -0.0218(10)
C5 0.0422(13) 0.0501(14) 0.0395(11) 0.0063(11) -0.0167(10) -0.0175(10)
C6 0.054(2) 0.0480(14) 0.0598(15) 0.0088(13) -0.0218(12) -0.0235(12)
C7 0.076(2) 0.050(2) 0.073(2) 0.023(2) -0.028(2) -0.0216(14)
C8 0.058(2) 0.075(2) 0.062(2) 0.025(2) -0.0233(15) -0.020(2)
C9 0.049(2) 0.078(2) 0.0497(14) 0.010(2) -0.0220(12) -0.0219(14)
N2 0.0484(12) 0.0545(13) 0.0530(11) 0.0058(11) -0.0244(9) -0.0211(10)
C10 0.098(2) 0.061(2) 0.119(2) 0.011(2) -0.062(2) -0.047(2)
C11 0.0460(13) 0.0480(13) 0.0495(11) 0.0107(11) -0.0262(10) -0.0260(9)
C12 0.0457(13) 0.0454(13) 0.0496(12) 0.0061(11) -0.0248(10) -0.0214(10)
C13 0.0508(13) 0.0500(14) 0.0426(11) 0.0090(12) -0.0255(10) -0.0179(10)
C14 0.0605(15) 0.0596(15) 0.0608(13) 0.0086(13) -0.0350(11) -0.0317(11)
C15 0.060(2) 0.067(2) 0.061(2) -0.011(2) -0.0248(13) -0.0262(13)
C16 0.061(2) 0.060(2) 0.0494(14) -0.0031(15) -0.0233(12) -0.0192(12)

loop_
_atom_site_label
_atom_site_occupancy
_atom_site_fract_x
_atom_site_fract_y
_atom_site_fract_z
_atom_site_U_iso_or_equiv
_atom_site_thermal_displace_type
_atom_site_calc_flag
_atom_site_refinement_flags
_atom_site_type_symbol
Br1 1 .28296(5) .52064(5) .94544(4) .06972(12) Uani d . Br
N1 1 .3552(3) .2473(2) 1.6834(3) .0432(6) Uani d . N
O1 1 .1286(3) .1851(3) 1.9173(3) .0670(7) Uani d . O
O2 1 .5327(3) .3474(3) 1.4255(2) .0576(6) Uani d . O
C1 1 .2535(4) .4234(3) 1.5159(3) .0469(7) Uani d . C
H1A 1 .2932(4) .5267(3) 1.4665(3) .070 Uiso d R H
C2 1 .1357(4) .3875(4) 1.6845(4) .0566(8) Uani d . C
H2A 1 .1377(4) .4705(4) 1.7133(4) .085 Uiso d R H
H2B 1 .0223(4) .3598(4) 1.6995(4) .085 Uiso d R H
C3 1 .1964(4) .2619(3) 1.7811(3) .0502(7) Uani d . C
C4 1 .3998(4) .3397(3) 1.5291(3) .0442(7) Uani d . C
C5 1 .4634(4) .1487(3) 1.7373(3) .0436(7) Uani d . C
C6 1 .4504(4) .0080(3) 1.7418(4) .0531(8) Uani d . C
C7 1 .5630(5) -.0794(4) 1.7907(4) .0673(11) Uani d . C
H7A 1 .5613(5) -0.1786(4) 1.7959(4) .101 Uiso d R H
C8 1 .6748(5) -.0237(4) 1.8332(4) .0668(11) Uani d . C
H8A 1 .7535(5) -.0828(4) 1.8664(4) .100 Uiso d R H
C9 1 .6727(4) .1184(4) 1.8255(4) .0588(9) Uani d . C
H9A 1 .7489(4) .1563(4) 1.8578(4) .088 Uiso d R H
N2 1 .5704(3) .2062(3) 1.7754(3) .0503(7) Uani d . N
C10 1 .3208(6) -.0491(4) 1.7010(5) .0825(12) Uani d . C
H10A 1 .3308(6) -0.1490(4) 1.7105(5) .124 Uiso d R H
H10B 1 .2108(6) -.0440(4) 1.7711(5) .124 Uiso d R H
H10C 1 .3365(6) .0108(4) 1.5954(5) .124 Uiso d R H
C11 1 .1836(3) .3779(3) 1.4161(3) .0433(6) Uani d . C
C12 1 .2497(4) .4554(3) 1.2570(3) .0440(7) Uani d . C
H12A 1 .3373(4) .5370(3) 1.2109(3) .066 Uiso d R H
C13 1 .1896(4) .4143(3) 1.1638(3) .0455(7) Uani d . C
C14 1 .0629(4) .2993(3) 1.2267(4) .0541(8) Uani d . C
H14A 1 .0187(4) .2748(3) 1.1615(4) .081 Uiso d R H
C15 1 -.0017(4) .2220(4) 1.3853(4) .0616(9) Uani d . C
H15A 1 -.0892(4) .1404(4) 1.4311(4) .092 Uiso d R H
C16 1 .0585(4) .2603(4) 1.4808(4) .0566(9) Uani d . C
H16A 1 .0135(4) .2044(4) 1.5915(4) .085 Uiso d R H

loop_
_atom_type_symbol
_atom_type_description
_atom_type_scat_dispersion_real
_atom_type_scat_dispersion_imag
_atom_type_scat_source
C C 0.0181 0.0091 'International Tables Vol C Tables 4.2.6.8 and 6.1.1.4'
H H 0.0000 0.0000 'International Tables Vol C Tables 4.2.6.8 and 6.1.1.4'
N N 0.0311 0.0180 'International Tables Vol C Tables 4.2.6.8 and 6.1.1.4'
O O 0.0492 0.0322 'International Tables Vol C Tables 4.2.6.8 and 6.1.1.4'
Br Br -0.6763 1.2805 'International Tables Vol C Tables 4.2.6.8 and 6.1.1.4'

loop_
_geom_angle_atom_site_label_1
_geom_angle_atom_site_label_2
_geom_angle_atom_site_label_3
_geom_angle
_geom_angle_publ_flag
C4 N1 C3 113.0(2) yes
C4 N1 C5 123.1(2) yes
C3 N1 C5 123.9(2) yes
C4 C1 C11 108.7(2) ?
C4 C1 C2 103.7(2) ?
C11 C1 C2 116.6(3) ?
C3 C2 C1 106.2(3) ?
O1 C3 N1 123.8(3) ?
O1 C3 C2 129.0(3) ?
N1 C3 C2 107.2(2) ?
O2 C4 N1 124.1(3) ?
O2 C4 C1 127.6(3) ?
N1 C4 C1 108.2(2) ?
N2 C5 C6 126.2(3) ?
N2 C5 N1 114.8(3) ?
C6 C5 N1 119.0(3) ?
C5 C6 C7 115.5(3) ?
C5 C6 C10 122.3(3) ?
C7 C6 C10 122.1(3) ?
C8 C7 C6 119.9(4) ?
C9 C8 C7 118.6(4) ?
N2 C9 C8 123.2(4) ?
C5 N2 C9 116.5(3) ?
C16 C11 C12 119.5(3) ?
C16 C11 C1 121.8(3) ?
C12 C11 C1 118.7(2) ?
C13 C12 C11 119.5(3) ?
C14 C13 C12 121.6(3) ?
C14 C13 Br1 119.4(2) ?
C12 C13 Br1 119.0(2) ?
C15 C14 C13 118.6(3) ?
C14 C15 C16 120.7(3) ?
C11 C16 C15 120.0(3) ?

loop_
_geom_bond_atom_site_label_1
_geom_bond_atom_site_label_2
_geom_bond_distance
_geom_bond_publ_flag
Br1 C13 1.887(3) ?
N1 C4 1.379(3) yes
N1 C3 1.395(4) yes
N1 C5 1.438(4) yes
O1 C3 1.200(3) ?
O2 C4 1.205(3) ?
C1 C4 1.517(4) ?
C1 C11 1.522(4) ?
C1 C2 1.515(4) ?
C2 C3 1.492(5) ?
C5 N2 1.319(4) ?
C5 C6 1.375(5) ?
C6 C7 1.393(5) ?
C6 C10 1.497(6) ?
C7 C8 1.375(6) ?
C8 C9 1.374(6) ?
C9 N2 1.329(5) ?
C11 C16 1.381(4) ?
C11 C12 1.375(4) ?
C12 C13 1.386(4) ?
C13 C14 1.374(4) ?
C14 C15 1.370(4) ?
C15 C16 1.393(5) ?

loop_
_cod_related_entry_id
_cod_related_entry_database
_cod_related_entry_code
1 ChemSpider 2326809
